data_7055670
loop_
_publ_author_name
'Moreno-Alc\'antar, Guillermo'
'N\'acar-Anaya, Antonio'
'Flores-\'Alamo, Marcos'
'Torrens, Hugo'

_publ_section_title
;
 Luminescent diphosphine fluorophenylthiolate silver(i) compounds that
 exhibit argentophilic interactions
;
_journal_issue 8
_journal_name_full 'New J. Chem.'
_journal_page_first 6577
_journal_paper_doi 10.1039/C6NJ00984K
_journal_volume 40
_journal_year 2016
_chemical_formula_moiety 'C64 H50 Ag2 F4 P4 S2'
_chemical_formula_sum 'C64 H50 Ag2 F4 P4 S2'
_chemical_formula_weight 1298.78
_chemical_name_systematic
;
 ?
;
_space_group_IT_number 2
_symmetry_cell_setting triclinic
_symmetry_Int_Tables_number 2
_symmetry_space_group_name_Hall '-P 1'
_symmetry_space_group_name_H-M 'P -1'
_atom_sites_solution_hydrogens geom
_audit_conform_dict_location ftp://ftp.iucr.org/pub/cif_core.dic
_audit_conform_dict_name cif_core.dic
_audit_conform_dict_version 2.4.3
_audit_creation_date 2015-06-02T17:56:14-00:00
_audit_creation_method 'WinGX routine CIF_UPDATE'
_audit_update_record
;
2016-02-19 deposited with the CCDC.
2016-06-21 downloaded from the CCDC.
;
_cell_angle_alpha 64.180(5)
_cell_angle_beta 65.204(6)
_cell_angle_gamma 81.877(5)
_cell_formula_units_Z 1
_cell_length_a 11.8531(7)
_cell_length_b 11.9647(7)
_cell_length_c 12.1327(7)
_cell_measurement_reflns_used 18457
_cell_measurement_temperature 130(2)
_cell_measurement_theta_max 29.4882
_cell_measurement_theta_min 3.5104
_cell_volume 1404.27(17)
_computing_cell_refinement
;
        CrysAlisPro, Agilent Technologies,
        Version 1.171.36.32 (release 02-08-2013 CrysAlis171 .NET)
        (compiled Aug  2 2013,16:46:58)
;
_computing_data_collection
;
        CrysAlisPro, Agilent Technologies,
        Version 1.171.36.32 (release 02-08-2013 CrysAlis171 .NET)
        (compiled Aug  2 2013,16:46:58)
;
_computing_data_reduction
;
        CrysAlisPro, Agilent Technologies,
        Version 1.171.36.32 (release 02-08-2013 CrysAlis171 .NET)
        (compiled Aug  2 2013,16:46:58)
;
_computing_molecular_graphics
;
          'Ortep-3 for Windows (Farrugia, 1997)'
      L. J. Farrugia, J. Appl. Crystallogr., 1997, 30, 565.
;
_computing_publication_material
;    
        'WinGX publication routines (Farrugia, 1999)'                 
    L. J. Farrugia, J. Appl. Crystallogr., 1999, 32, 837-838.
;
_computing_structure_refinement 'SHELXL-2014 (Sheldrick, 2008)'
_computing_structure_solution
;
      'SHELXS-2014 (Sheldrick, 2008)'
      G. M. Sheldrick, Acta Crystallogr., Sect. A: 
      Found. Crystallogr., 2008, 64, 112-122.
;
_diffrn_ambient_temperature 130(2)
_diffrn_detector_area_resol_mean 10.4685
_diffrn_measured_fraction_theta_full 0.997
_diffrn_measured_fraction_theta_max 0.919
_diffrn_measurement_device_type 'Xcalibur, Atlas, Gemini'
_diffrn_measurement_method '\w scans'
_diffrn_orient_matrix_UB_11 0.0111834
_diffrn_orient_matrix_UB_12 -0.0573247
_diffrn_orient_matrix_UB_13 0.0460936
_diffrn_orient_matrix_UB_21 0.0453196
_diffrn_orient_matrix_UB_22 -0.0121371
_diffrn_orient_matrix_UB_23 -0.0538816
_diffrn_orient_matrix_UB_31 0.0466633
_diffrn_orient_matrix_UB_32 0.030248
_diffrn_orient_matrix_UB_33 0.0010041
_diffrn_radiation_monochromator graphite
_diffrn_radiation_type MoK\a
_diffrn_radiation_wavelength 0.71073
_diffrn_reflns_av_R_equivalents 0.0295
_diffrn_reflns_av_unetI/netI 0.0304
_diffrn_reflns_Laue_measured_fraction_full 0.997
_diffrn_reflns_Laue_measured_fraction_max 0.919
_diffrn_reflns_limit_h_max 15
_diffrn_reflns_limit_h_min -16
_diffrn_reflns_limit_k_max 16
_diffrn_reflns_limit_k_min -16
_diffrn_reflns_limit_l_max 16
_diffrn_reflns_limit_l_min -16
_diffrn_reflns_number 37061
_diffrn_reflns_point_group_measured_fraction_full 0.997
_diffrn_reflns_point_group_measured_fraction_max 0.919
_diffrn_reflns_theta_full 25.242
_diffrn_reflns_theta_max 29.488
_diffrn_reflns_theta_min 3.51
_exptl_absorpt_coefficient_mu 0.94
_exptl_absorpt_correction_T_max 0.73
_exptl_absorpt_correction_T_min 0.654
_exptl_absorpt_correction_type analytical
_exptl_absorpt_process_details
;
        CrysAlisPro, Agilent Technologies,
        Version 1.171.36.32 (release 02-08-2013 CrysAlis171 .NET)
        (compiled Aug  2 2013,16:46:58)
Analytical numeric absorption correction using a multifaceted crystal
                        model based on expressions derived by R.C. Clark & J.S.
        (Clark, R. C. & Reid, J. S. (1995). Acta Cryst. A51, 887-897)
;
_exptl_crystal_colour colourless
_exptl_crystal_density_diffrn 1.536
_exptl_crystal_description block
_exptl_crystal_F_000 656
_exptl_crystal_size_max 0.58
_exptl_crystal_size_mid 0.54
_exptl_crystal_size_min 0.41
_refine_diff_density_max 0.526
_refine_diff_density_min -0.594
_refine_diff_density_rms 0.068
_refine_ls_extinction_method none
_refine_ls_goodness_of_fit_ref 1.096
_refine_ls_hydrogen_treatment constr
_refine_ls_matrix_type full
_refine_ls_number_parameters 343
_refine_ls_number_reflns 7186
_refine_ls_number_restraints 0
_refine_ls_restrained_S_all 1.096
_refine_ls_R_factor_all 0.0262
_refine_ls_R_factor_gt 0.0226
_refine_ls_shift/su_max 0.003
_refine_ls_shift/su_mean 0
_refine_ls_structure_factor_coef Fsqd
_refine_ls_weighting_details 'w=1/[\s^2^(Fo^2^)+(0.0260P)^2^+0.6678P] where P=(Fo^2^+2Fc^2^)/3'
_refine_ls_weighting_scheme calc
_refine_ls_wR_factor_gt 0.0566
_refine_ls_wR_factor_ref 0.0587
_reflns_Friedel_coverage 0
_reflns_number_gt 6626
_reflns_number_total 7186
_reflns_threshold_expression 'I > 2\s(I)'
_cod_data_source_file c6nj00984k2.cif
_cod_data_source_block 2B
_cod_depositor_comments 'Adding full bibliography for 7055667--7055670.cif.'
_cod_original_cell_volume 1404.27(16)
_cod_database_code 7055670
_shelx_estimated_absorpt_t_min 0.612
_shelx_estimated_absorpt_t_max 0.699

loop_
_symmetry_equiv_pos_as_xyz
'x, y, z'
'-x, -y, -z'

loop_
_atom_site_label
_atom_site_type_symbol
_atom_site_fract_x
_atom_site_fract_y
_atom_site_fract_z
_atom_site_U_iso_or_equiv
_atom_site_adp_type
_atom_site_occupancy
_atom_site_site_symmetry_order
_atom_site_calc_flag
_atom_site_refinement_flags_posn
_atom_site_refinement_flags_adp
C1 C 0.86743(14) 0.24475(14) 0.66631(15) 0.0219(3) Uani 1 1 d . .
C2 C 0.93299(16) 0.23855(15) 0.74131(18) 0.0283(3) Uani 1 1 d . .
H2 H 0.979 0.3096 0.7194 0.034 Uiso 1 1 calc R U
C3 C 0.92995(19) 0.12861(17) 0.8469(2) 0.0364(4) Uani 1 1 d . .
C4 C 0.86680(19) 0.02122(18) 0.8848(2) 0.0398(4) Uani 1 1 d . .
H4 H 0.8672 -0.054 0.9577 0.048 Uiso 1 1 calc R U
C5 C 0.80308(17) 0.03089(17) 0.8094(2) 0.0367(4) Uani 1 1 d . .
C6 C 0.80011(15) 0.13788(16) 0.70298(18) 0.0285(3) Uani 1 1 d . .
H6 H 0.7533 0.1393 0.6552 0.034 Uiso 1 1 calc R U
C7 C 0.62247(15) 0.68211(16) 0.71824(17) 0.0276(3) Uani 1 1 d . .
H7 H 0.5482 0.7261 0.7291 0.033 Uiso 1 1 calc R U
C8 C 0.63545(15) 0.59832(16) 0.82729(17) 0.0278(3) Uani 1 1 d . .
H8 H 0.5699 0.5875 0.9109 0.033 Uiso 1 1 calc R U
C9 C 0.81334(16) 0.54758(15) 0.93208(17) 0.0273(3) Uani 1 1 d . .
C10 C 0.73827(19) 0.52157(19) 1.06563(19) 0.0390(4) Uani 1 1 d . .
H10 H 0.6627 0.473 1.1094 0.047 Uiso 1 1 calc R U
C11 C 0.7738(2) 0.5665(2) 1.1347(2) 0.0494(5) Uani 1 1 d . .
H11 H 0.7232 0.5475 1.2261 0.059 Uiso 1 1 calc R U
C12 C 0.8826(2) 0.6389(2) 1.0710(3) 0.0504(6) Uani 1 1 d . .
H12 H 0.9066 0.6695 1.1188 0.06 Uiso 1 1 calc R U
C13 C 0.9559(2) 0.66681(19) 0.9395(2) 0.0470(5) Uani 1 1 d . .
H13 H 1.0297 0.7181 0.8957 0.056 Uiso 1 1 calc R U
C14 C 0.92286(18) 0.62043(17) 0.86947(19) 0.0344(4) Uani 1 1 d . .
H14 H 0.9752 0.6385 0.7787 0.041 Uiso 1 1 calc R U
C15 C 0.68813(15) 0.34960(15) 0.94287(16) 0.0255(3) Uani 1 1 d . .
C16 C 0.59555(17) 0.31648(18) 0.91860(18) 0.0333(4) Uani 1 1 d . .
H16 H 0.5751 0.3739 0.8465 0.04 Uiso 1 1 calc R U
C17 C 0.5330(2) 0.2011(2) 0.9981(2) 0.0448(5) Uani 1 1 d . .
H17 H 0.4694 0.1801 0.9811 0.054 Uiso 1 1 calc R U
C18 C 0.5628(2) 0.11700(19) 1.1014(2) 0.0486(5) Uani 1 1 d . .
H18 H 0.5191 0.0383 1.1568 0.058 Uiso 1 1 calc R U
C19 C 0.6561(2) 0.14675(19) 1.1247(2) 0.0472(5) Uani 1 1 d . .
H19 H 0.6778 0.0875 1.195 0.057 Uiso 1 1 calc R U
C20 C 0.71905(19) 0.26314(17) 1.04607(19) 0.0369(4) Uani 1 1 d . .
H20 H 0.783 0.2831 1.0632 0.044 Uiso 1 1 calc R U
C21 C 0.63942(15) 0.71617(15) 0.46705(18) 0.0256(3) Uani 1 1 d . .
C22 C 0.52763(17) 0.64596(17) 0.5371(2) 0.0332(4) Uani 1 1 d . .
H22 H 0.5005 0.5967 0.6305 0.04 Uiso 1 1 calc R U
C23 C 0.45506(19) 0.64737(19) 0.4710(2) 0.0409(5) Uani 1 1 d . .
H23 H 0.3782 0.6 0.5198 0.049 Uiso 1 1 calc R U
C24 C 0.4945(2) 0.71695(19) 0.3357(2) 0.0414(5) Uani 1 1 d . .
H24 H 0.4444 0.7187 0.2911 0.05 Uiso 1 1 calc R U
C25 C 0.6068(2) 0.7844(2) 0.2646(2) 0.0439(5) Uani 1 1 d . .
H25 H 0.6346 0.8311 0.1706 0.053 Uiso 1 1 calc R U
C26 C 0.67958(19) 0.78443(18) 0.3294(2) 0.0364(4) Uani 1 1 d . .
H26 H 0.7568 0.8311 0.2797 0.044 Uiso 1 1 calc R U
C27 C 0.76250(15) 0.88583(14) 0.49056(16) 0.0233(3) Uani 1 1 d . .
C28 C 0.88012(16) 0.93480(17) 0.4461(2) 0.0334(4) Uani 1 1 d . .
H28 H 0.9478 0.8816 0.445 0.04 Uiso 1 1 calc R U
C29 C 0.90031(19) 1.06164(19) 0.4027(2) 0.0433(5) Uani 1 1 d . .
H29 H 0.9817 1.0946 0.3718 0.052 Uiso 1 1 calc R U
C30 C 0.8029(2) 1.13952(17) 0.4044(2) 0.0384(4) Uani 1 1 d . .
H30 H 0.8172 1.2262 0.3733 0.046 Uiso 1 1 calc R U
C31 C 0.6847(2) 1.09098(18) 0.4514(3) 0.0458(5) Uani 1 1 d . .
H31 H 0.6169 1.1442 0.4548 0.055 Uiso 1 1 calc R U
C32 C 0.66404(18) 0.96491(17) 0.4938(2) 0.0421(5) Uani 1 1 d . .
H32 H 0.5824 0.9323 0.5253 0.051 Uiso 1 1 calc R U
Ag1 Ag 0.89584(2) 0.55841(2) 0.58804(2) 0.02289(4) Uani 1 1 d . .
F1 F 0.99348(15) 0.12703(12) 0.91859(15) 0.0605(4) Uani 1 1 d . .
F2 F 0.73957(13) -0.07276(11) 0.84137(16) 0.0623(4) Uani 1 1 d . .
P1 P 0.73727(4) 0.71852(4) 0.54921(4) 0.02129(8) Uani 1 1 d . .
P2 P 0.76854(4) 0.50187(4) 0.83052(4) 0.02213(8) Uani 1 1 d . .
S1 S 0.87082(3) 0.38114(3) 0.52601(4) 0.02157(8) Uani 1 1 d . .

loop_
_atom_site_aniso_label
_atom_site_aniso_U_11
_atom_site_aniso_U_22
_atom_site_aniso_U_33
_atom_site_aniso_U_23
_atom_site_aniso_U_13
_atom_site_aniso_U_12
C1 0.0171(7) 0.0211(7) 0.0230(7) -0.0097(6) -0.0043(6) 0.0031(5)
C2 0.0337(9) 0.0203(7) 0.0332(9) -0.0100(7) -0.0176(7) 0.0035(6)
C3 0.0449(11) 0.0300(9) 0.0378(10) -0.0104(8) -0.0251(9) 0.0067(8)
C4 0.0405(10) 0.0256(9) 0.0366(10) 0.0000(7) -0.0137(9) 0.0003(7)
C5 0.0263(8) 0.0249(9) 0.0432(10) -0.0059(8) -0.0059(8) -0.0078(7)
C6 0.0197(7) 0.0272(8) 0.0331(9) -0.0103(7) -0.0071(7) -0.0018(6)
C7 0.0173(7) 0.0288(8) 0.0348(9) -0.0163(7) -0.0072(7) 0.0057(6)
C8 0.0192(7) 0.0293(8) 0.0274(8) -0.0125(7) -0.0013(6) -0.0009(6)
C9 0.0287(8) 0.0242(8) 0.0288(8) -0.0108(6) -0.0112(7) -0.0006(6)
C10 0.0410(10) 0.0433(11) 0.0327(9) -0.0204(8) -0.0080(8) -0.0049(8)
C11 0.0660(15) 0.0505(13) 0.0414(11) -0.0276(10) -0.0208(11) 0.0007(11)
C12 0.0735(16) 0.0399(11) 0.0606(14) -0.0257(10) -0.0426(13) 0.0033(11)
C13 0.0539(13) 0.0356(11) 0.0583(13) -0.0127(10) -0.0324(11) -0.0094(9)
C14 0.0341(9) 0.0294(9) 0.0366(9) -0.0073(7) -0.0162(8) -0.0054(7)
C15 0.0242(8) 0.0238(8) 0.0220(7) -0.0103(6) -0.0015(6) -0.0031(6)
C16 0.0343(9) 0.0358(9) 0.0281(8) -0.0154(7) -0.0057(7) -0.0088(7)
C17 0.0450(11) 0.0440(11) 0.0416(11) -0.0219(9) -0.0038(9) -0.0176(9)
C18 0.0543(13) 0.0304(10) 0.0404(11) -0.0134(9) 0.0037(10) -0.0169(9)
C19 0.0591(13) 0.0277(10) 0.0353(10) -0.0039(8) -0.0112(10) 0.0009(9)
C20 0.0397(10) 0.0295(9) 0.0340(9) -0.0073(7) -0.0139(8) 0.0001(8)
C21 0.0255(8) 0.0203(7) 0.0387(9) -0.0173(7) -0.0172(7) 0.0097(6)
C22 0.0306(9) 0.0288(9) 0.0452(10) -0.0169(8) -0.0186(8) 0.0026(7)
C23 0.0338(10) 0.0389(10) 0.0664(14) -0.0307(10) -0.0270(10) 0.0062(8)
C24 0.0449(11) 0.0454(11) 0.0637(13) -0.0389(11) -0.0373(11) 0.0208(9)
C25 0.0539(13) 0.0484(12) 0.0442(11) -0.0251(10) -0.0296(10) 0.0115(10)
C26 0.0367(10) 0.0391(10) 0.0374(10) -0.0176(8) -0.0170(8) 0.0027(8)
C27 0.0241(7) 0.0198(7) 0.0297(8) -0.0124(6) -0.0133(6) 0.0051(6)
C28 0.0236(8) 0.0295(9) 0.0477(11) -0.0219(8) -0.0095(8) 0.0044(7)
C29 0.0319(9) 0.0343(10) 0.0589(13) -0.0243(10) -0.0068(9) -0.0059(8)
C30 0.0498(11) 0.0220(8) 0.0474(11) -0.0164(8) -0.0207(9) 0.0004(8)
C31 0.0474(12) 0.0259(9) 0.0827(16) -0.0281(10) -0.0415(12) 0.0159(8)
C32 0.0317(9) 0.0259(9) 0.0811(15) -0.0247(10) -0.0342(10) 0.0107(7)
Ag1 0.01885(6) 0.01917(6) 0.02430(6) -0.00816(5) -0.00464(5) 0.00310(4)
F1 0.0954(11) 0.0369(7) 0.0661(9) -0.0051(6) -0.0650(9) 0.0041(7)
F2 0.0545(8) 0.0311(6) 0.0817(10) 0.0028(6) -0.0299(8) -0.0225(6)
P1 0.01858(18) 0.01764(18) 0.0275(2) -0.00992(15) -0.01000(16) 0.00517(14)
P2 0.01900(18) 0.02227(19) 0.02020(18) -0.00734(15) -0.00430(15) -0.00157(14)
S1 0.01905(17) 0.02075(18) 0.02454(18) -0.00815(14) -0.00979(14) 0.00094(13)

loop_
_atom_type_symbol
_atom_type_description
_atom_type_scat_dispersion_real
_atom_type_scat_dispersion_imag
_atom_type_scat_source
C C 0.0033 0.0016 'International Tables Vol C Tables 4.2.6.8 and 6.1.1.4'
Ag Ag -0.8971 1.1015 'International Tables Vol C Tables 4.2.6.8 and 6.1.1.4'
F F 0.0171 0.0103 'International Tables Vol C Tables 4.2.6.8 and 6.1.1.4'
P P 0.1023 0.0942 'International Tables Vol C Tables 4.2.6.8 and 6.1.1.4'
S S 0.1246 0.1234 'International Tables Vol C Tables 4.2.6.8 and 6.1.1.4'
H H 0 0 'International Tables Vol C Tables 4.2.6.8 and 6.1.1.4'

loop_
_exptl_crystal_face_index_h
_exptl_crystal_face_index_k
_exptl_crystal_face_index_l
_exptl_crystal_face_perp_dist
-1 14 13 0.2277
1 -14 -13 0.2277
14 -2 -2 0.205
-14 2 2 0.205
14 11 10 0.2246
-14 -11 -10 0.2246
2 12 -5 0.2415
-2 -12 5 0.2415
-10 3 -13 0.2871
10 -3 13 0.2871

loop_
_geom_angle_atom_site_label_1
_geom_angle_atom_site_label_2
_geom_angle_atom_site_label_3
_geom_angle
_geom_angle_site_symmetry_1
_geom_angle_site_symmetry_3
C2 C1 C6 118.43(15) . .
C2 C1 S1 121.78(12) . .
C6 C1 S1 119.77(12) . .
C3 C2 C1 119.08(16) . .
C3 C2 H2 120.5 . .
C1 C2 H2 120.5 . .
F1 C3 C2 117.23(17) . .
F1 C3 C4 118.44(16) . .
C2 C3 C4 124.33(18) . .
C5 C4 C3 114.98(17) . .
C5 C4 H4 122.5 . .
C3 C4 H4 122.5 . .
F2 C5 C4 117.73(17) . .
F2 C5 C6 117.90(18) . .
C4 C5 C6 124.37(17) . .
C5 C6 C1 118.79(16) . .
C5 C6 H6 120.6 . .
C1 C6 H6 120.6 . .
C8 C7 P1 124.33(13) . .
C8 C7 H7 117.8 . .
P1 C7 H7 117.8 . .
C7 C8 P2 125.46(13) . .
C7 C8 H8 117.3 . .
P2 C8 H8 117.3 . .
C14 C9 C10 118.97(16) . .
C14 C9 P2 117.85(13) . .
C10 C9 P2 122.97(13) . .
C11 C10 C9 120.08(19) . .
C11 C10 H10 120 . .
C9 C10 H10 120 . .
C12 C11 C10 120.2(2) . .
C12 C11 H11 119.9 . .
C10 C11 H11 119.9 . .
C13 C12 C11 120.22(19) . .
C13 C12 H12 119.9 . .
C11 C12 H12 119.9 . .
C12 C13 C14 120.31(19) . .
C12 C13 H13 119.8 . .
C14 C13 H13 119.8 . .
C13 C14 C9 120.18(19) . .
C13 C14 H14 119.9 . .
C9 C14 H14 119.9 . .
C20 C15 C16 118.63(16) . .
C20 C15 P2 123.32(13) . .
C16 C15 P2 117.95(13) . .
C17 C16 C15 120.90(19) . .
C17 C16 H16 119.6 . .
C15 C16 H16 119.6 . .
C18 C17 C16 120.0(2) . .
C18 C17 H17 120 . .
C16 C17 H17 120 . .
C17 C18 C19 119.95(18) . .
C17 C18 H18 120 . .
C19 C18 H18 120 . .
C18 C19 C20 120.6(2) . .
C18 C19 H19 119.7 . .
C20 C19 H19 119.7 . .
C15 C20 C19 119.90(19) . .
C15 C20 H20 120.1 . .
C19 C20 H20 120.1 . .
C22 C21 C26 118.88(16) . .
C22 C21 P1 122.13(14) . .
C26 C21 P1 118.97(13) . .
C21 C22 C23 120.45(19) . .
C21 C22 H22 119.8 . .
C23 C22 H22 119.8 . .
C24 C23 C22 120.12(19) . .
C24 C23 H23 119.9 . .
C22 C23 H23 119.9 . .
C23 C24 C25 119.95(18) . .
C23 C24 H24 120 . .
C25 C24 H24 120 . .
C24 C25 C26 120.5(2) . .
C24 C25 H25 119.8 . .
C26 C25 H25 119.8 . .
C25 C26 C21 120.09(19) . .
C25 C26 H26 120 . .
C21 C26 H26 120 . .
C28 C27 C32 118.91(15) . .
C28 C27 P1 119.86(12) . .
C32 C27 P1 121.20(13) . .
C27 C28 C29 120.44(17) . .
C27 C28 H28 119.8 . .
C29 C28 H28 119.8 . .
C30 C29 C28 120.34(18) . .
C30 C29 H29 119.8 . .
C28 C29 H29 119.8 . .
C29 C30 C31 119.60(17) . .
C29 C30 H30 120.2 . .
C31 C30 H30 120.2 . .
C30 C31 C32 120.37(18) . .
C30 C31 H31 119.8 . .
C32 C31 H31 119.8 . .
C31 C32 C27 120.32(17) . .
C31 C32 H32 119.8 . .
C27 C32 H32 119.8 . .
P2 Ag1 P1 85.460(15) . .
P2 Ag1 S1 123.503(14) . 2_766
P1 Ag1 S1 121.336(14) . 2_766
P2 Ag1 S1 109.954(14) . .
P1 Ag1 S1 109.463(14) . .
S1 Ag1 S1 105.778(12) 2_766 .
P2 Ag1 Ag1 137.557(12) . 2_766
P1 Ag1 Ag1 134.833(12) . 2_766
S1 Ag1 Ag1 53.836(10) 2_766 2_766
S1 Ag1 Ag1 51.942(10) . 2_766
C7 P1 C21 101.15(8) . .
C7 P1 C27 99.61(8) . .
C21 P1 C27 101.41(7) . .
C7 P1 Ag1 102.06(6) . .
C21 P1 Ag1 122.50(5) . .
C27 P1 Ag1 125.08(5) . .
C9 P2 C8 98.74(8) . .
C9 P2 C15 105.29(8) . .
C8 P2 C15 99.91(8) . .
C9 P2 Ag1 123.39(6) . .
C8 P2 Ag1 102.16(6) . .
C15 P2 Ag1 121.64(5) . .
C1 S1 Ag1 99.83(5) . 2_766
C1 S1 Ag1 102.93(5) . .
Ag1 S1 Ag1 74.223(12) 2_766 .

loop_
_geom_bond_atom_site_label_1
_geom_bond_atom_site_label_2
_geom_bond_distance
_geom_bond_site_symmetry_2
C1 C2 1.398(2) .
C1 C6 1.402(2) .
C1 S1 1.7617(16) .
C2 C3 1.371(2) .
C2 H2 0.95 .
C3 F1 1.362(2) .
C3 C4 1.375(3) .
C4 C5 1.372(3) .
C4 H4 0.95 .
C5 F2 1.362(2) .
C5 C6 1.376(3) .
C6 H6 0.95 .
C7 C8 1.323(2) .
C7 P1 1.8155(17) .
C7 H7 0.95 .
C8 P2 1.8220(17) .
C8 H8 0.95 .
C9 C14 1.392(2) .
C9 C10 1.394(3) .
C9 P2 1.8213(17) .
C10 C11 1.386(3) .
C10 H10 0.95 .
C11 C12 1.381(3) .
C11 H11 0.95 .
C12 C13 1.367(3) .
C12 H12 0.95 .
C13 C14 1.390(3) .
C13 H13 0.95 .
C14 H14 0.95 .
C15 C20 1.386(3) .
C15 C16 1.394(2) .
C15 P2 1.8230(16) .
C16 C17 1.384(3) .
C16 H16 0.95 .
C17 C18 1.372(3) .
C17 H17 0.95 .
C18 C19 1.374(3) .
C18 H18 0.95 .
C19 C20 1.395(3) .
C19 H19 0.95 .
C20 H20 0.95 .
C21 C22 1.390(2) .
C21 C26 1.392(3) .
C21 P1 1.8284(16) .
C22 C23 1.395(3) .
C22 H22 0.95 .
C23 C24 1.372(3) .
C23 H23 0.95 .
C24 C25 1.379(3) .
C24 H24 0.95 .
C25 C26 1.390(3) .
C25 H25 0.95 .
C26 H26 0.95 .
C27 C28 1.379(2) .
C27 C32 1.393(2) .
C27 P1 1.8311(16) .
C28 C29 1.392(3) .
C28 H28 0.95 .
C29 C30 1.376(3) .
C29 H29 0.95 .
C30 C31 1.378(3) .
C30 H30 0.95 .
C31 C32 1.387(3) .
C31 H31 0.95 .
C32 H32 0.95 .
Ag1 P2 2.4942(5) .
Ag1 P1 2.5226(4) .
Ag1 S1 2.5635(4) 2_766
Ag1 S1 2.6283(4) .
Ag1 Ag1 3.1330(3) 2_766
S1 Ag1 2.5634(4) 2_766

loop_
_geom_hbond_atom_site_label_D
_geom_hbond_atom_site_label_H
_geom_hbond_atom_site_label_A
_geom_hbond_distance_DH
_geom_hbond_distance_HA
_geom_hbond_distance_DA
_geom_hbond_angle_DHA
_geom_hbond_site_symmetry_A
C4 H4 F1 0.95 2.5 3.221(2) 132.4 2_757

loop_
_geom_torsion_atom_site_label_1
_geom_torsion_atom_site_label_2
_geom_torsion_atom_site_label_3
_geom_torsion_atom_site_label_4
_geom_torsion
_geom_torsion_site_symmetry_4
C6 C1 C2 C3 0.5(2) .
S1 C1 C2 C3 -177.92(14) .
C1 C2 C3 F1 -179.01(17) .
C1 C2 C3 C4 0.6(3) .
F1 C3 C4 C5 178.73(19) .
C2 C3 C4 C5 -0.9(3) .
C3 C4 C5 F2 179.42(19) .
C3 C4 C5 C6 0.1(3) .
F2 C5 C6 C1 -178.41(16) .
C4 C5 C6 C1 0.9(3) .
C2 C1 C6 C5 -1.2(2) .
S1 C1 C6 C5 177.25(14) .
P1 C7 C8 P2 -0.8(2) .
C14 C9 C10 C11 -0.9(3) .
P2 C9 C10 C11 -175.45(17) .
C9 C10 C11 C12 1.1(3) .
C10 C11 C12 C13 0.0(4) .
C11 C12 C13 C14 -1.3(4) .
C12 C13 C14 C9 1.5(3) .
C10 C9 C14 C13 -0.4(3) .
P2 C9 C14 C13 174.46(15) .
C20 C15 C16 C17 1.9(3) .
P2 C15 C16 C17 178.42(15) .
C15 C16 C17 C18 -0.8(3) .
C16 C17 C18 C19 -0.9(3) .
C17 C18 C19 C20 1.5(3) .
C16 C15 C20 C19 -1.3(3) .
P2 C15 C20 C19 -177.63(15) .
C18 C19 C20 C15 -0.4(3) .
C26 C21 C22 C23 -2.1(3) .
P1 C21 C22 C23 179.49(14) .
C21 C22 C23 C24 0.9(3) .
C22 C23 C24 C25 0.8(3) .
C23 C24 C25 C26 -1.3(3) .
C24 C25 C26 C21 0.0(3) .
C22 C21 C26 C25 1.7(3) .
P1 C21 C26 C25 -179.89(15) .
C32 C27 C28 C29 -1.3(3) .
P1 C27 C28 C29 -179.24(16) .
C27 C28 C29 C30 0.3(3) .
C28 C29 C30 C31 1.1(3) .
C29 C30 C31 C32 -1.6(4) .
C30 C31 C32 C27 0.6(4) .
C28 C27 C32 C31 0.8(3) .
P1 C27 C32 C31 178.72(18) .
C8 C7 P1 C21 132.74(16) .
C8 C7 P1 C27 -123.49(16) .
C8 C7 P1 Ag1 5.72(16) .
C22 C21 P1 C7 -26.42(15) .
C26 C21 P1 C7 155.22(14) .
C22 C21 P1 C27 -128.74(14) .
C26 C21 P1 C27 52.90(15) .
C22 C21 P1 Ag1 85.80(14) .
C26 C21 P1 Ag1 -92.57(14) .
C28 C27 P1 C7 121.43(15) .
C32 C27 P1 C7 -56.50(17) .
C28 C27 P1 C21 -135.03(15) .
C32 C27 P1 C21 47.04(17) .
C28 C27 P1 Ag1 9.22(17) .
C32 C27 P1 Ag1 -168.71(14) .
C14 C9 P2 C8 -109.23(15) .
C10 C9 P2 C8 65.37(17) .
C14 C9 P2 C15 147.91(14) .
C10 C9 P2 C15 -37.48(18) .
C14 C9 P2 Ag1 1.66(17) .
C10 C9 P2 Ag1 176.27(14) .
C7 C8 P2 C9 122.38(16) .
C7 C8 P2 C15 -130.30(16) .
C7 C8 P2 Ag1 -4.68(17) .
C20 C15 P2 C9 -33.37(17) .
C16 C15 P2 C9 150.25(13) .
C20 C15 P2 C8 -135.36(16) .
C16 C15 P2 C8 48.26(15) .
C20 C15 P2 Ag1 113.61(14) .
C16 C15 P2 Ag1 -62.77(15) .
C2 C1 S1 Ag1 44.39(14) 2_766
C6 C1 S1 Ag1 -133.99(12) 2_766
C2 C1 S1 Ag1 -31.52(14) .
C6 C1 S1 Ag1 150.09(12) .
